data_4500608
loop_
_publ_author_name
'Zang, Shuang-Quan'
'Fan, Ya-Juan'
'Li, Jia-Bin'
'Hou, Hong-Wei'
'Mak, Thomas C. W.'

_publ_section_title
;
 Halogen Bonding in the Assembly of Coordination Polymers Based on
 5-Iodo-Isophthalic Acid
;
_journal_issue 8
_journal_name_full 'Crystal Growth &amp; Design'
_journal_page_first 3395
_journal_paper_doi 10.1021/cg200022j
_journal_volume 11
_journal_year 2011
_chemical_formula_moiety 'C22 H17 Co I N4 O4'
_chemical_formula_sum 'C22 H17 Co I N4 O4'
_chemical_formula_weight 587.23
_chemical_name_systematic
;

 ?

;
_space_group_IT_number 14
_symmetry_cell_setting monoclinic
_symmetry_space_group_name_Hall '-P 2ybc'
_symmetry_space_group_name_H-M 'P 1 21/c 1'
_atom_sites_solution_hydrogens geom
_atom_sites_solution_primary direct
_atom_sites_solution_secondary difmap
_audit_creation_method SHELXL-97
_cell_angle_alpha 90.00
_cell_angle_beta 104.85(2)
_cell_angle_gamma 90.00
_cell_formula_units_Z 4
_cell_length_a 10.220(10)
_cell_length_b 14.560(10)
_cell_length_c 15.010(10)
_cell_measurement_reflns_used 2313
_cell_measurement_temperature 298(2)
_cell_measurement_theta_max 25.363
_cell_measurement_theta_min 2.492
_cell_volume 2159(3)
_computing_cell_refinement 'Bruker XSCANS'
_computing_data_collection 'Bruker XSCANS'
_computing_data_reduction 'Bruker SHELXTL'
_computing_molecular_graphics 'Bruker SHELXTL'
_computing_publication_material 'Bruker SHELXTL'
_computing_structure_refinement 'SHELXL-97 (Sheldrick, 1997)'
_computing_structure_solution 'SHELXS-97 (Sheldrick, 1990)'
_diffrn_ambient_temperature 296(2)
_diffrn_measured_fraction_theta_full 0.998
_diffrn_measured_fraction_theta_max 0.998
_diffrn_measurement_device_type 'Bruker P4'
_diffrn_measurement_method '\w scans'
_diffrn_radiation_monochromator graphite
_diffrn_radiation_source 'fine-focus sealed tube'
_diffrn_radiation_type MoK\a
_diffrn_radiation_wavelength 0.71073
_diffrn_reflns_av_R_equivalents 0.0813
_diffrn_reflns_av_sigmaI/netI 0.1064
_diffrn_reflns_limit_h_max 10
_diffrn_reflns_limit_h_min -12
_diffrn_reflns_limit_k_max 14
_diffrn_reflns_limit_k_min -17
_diffrn_reflns_limit_l_max 17
_diffrn_reflns_limit_l_min -12
_diffrn_reflns_number 10424
_diffrn_reflns_theta_full 25.00
_diffrn_reflns_theta_max 25.00
_diffrn_reflns_theta_min 1.98
_exptl_absorpt_coefficient_mu 2.263
_exptl_absorpt_correction_T_max 0.6862
_exptl_absorpt_correction_T_min 0.6604
_exptl_absorpt_correction_type multi-scan
_exptl_absorpt_process_details 'SADABS(Bruker, 2009)'
_exptl_crystal_colour purple
_exptl_crystal_density_diffrn 1.807
_exptl_crystal_density_method 'not measured'
_exptl_crystal_description needle
_exptl_crystal_F_000 1156
_exptl_crystal_size_max 0.20
_exptl_crystal_size_mid 0.19
_exptl_crystal_size_min 0.18
_refine_diff_density_max 1.113
_refine_diff_density_min -1.254
_refine_diff_density_rms 0.135
_refine_ls_extinction_method none
_refine_ls_goodness_of_fit_ref 1.020
_refine_ls_hydrogen_treatment constr
_refine_ls_matrix_type full
_refine_ls_number_parameters 289
_refine_ls_number_reflns 3792
_refine_ls_number_restraints 0
_refine_ls_restrained_S_all 1.020
_refine_ls_R_factor_all 0.1085
_refine_ls_R_factor_gt 0.0545
_refine_ls_shift/su_max 0.000
_refine_ls_shift/su_mean 0.000
_refine_ls_structure_factor_coef Fsqd
_refine_ls_weighting_details 'calc w=1/[\s^2^(Fo^2^)+(0.0109P)^2^+0.0000P] where P=(Fo^2^+2Fc^2^)/3'
_refine_ls_weighting_scheme calc
_refine_ls_wR_factor_gt 0.0638
_refine_ls_wR_factor_ref 0.0705
_reflns_number_gt 2185
_reflns_number_total 3792
_reflns_threshold_expression >2sigma(I)
_cod_data_source_file cg200022j_si_002.cif
_cod_data_source_block compound6
_cod_depositor_comments
;
The following automatic conversions were performed:

'_symmetry_cell_setting' value 'Monoclinic' changed to 'monoclinic'
according to /home/saulius/struct/CIF-dictionaries/cif_core.dic
dictionary named 'cif_core.dic' version 2.4.1 from 2010-06-29.

Automatic conversion script
Id: cif_fix_values 1715 2011-07-08 13:25:40Z adriana 
;
_cod_original_sg_symbol_H-M P2(1)/c
_cod_database_code 4500608

loop_
_symmetry_equiv_pos_as_xyz
'x, y, z'
'-x, y+1/2, -z+1/2'
'-x, -y, -z'
'x, -y-1/2, z-1/2'

loop_
_atom_site_label
_atom_site_type_symbol
_atom_site_fract_x
_atom_site_fract_y
_atom_site_fract_z
_atom_site_U_iso_or_equiv
_atom_site_adp_type
_atom_site_occupancy
_atom_site_symmetry_multiplicity
_atom_site_calc_flag
_atom_site_refinement_flags
Co1 Co 0.74217(9) 0.33355(5) -0.04099(5) 0.0328(3) Uani 1 1 d .
O1 O 0.4976(4) 0.3761(3) -0.0181(3) 0.0453(13) Uani 1 1 d .
O2 O 0.5889(4) 0.2454(2) -0.0473(3) 0.0378(11) Uani 1 1 d .
O3 O -0.1177(4) 0.2470(2) -0.0619(3) 0.0379(11) Uani 1 1 d .
O4 O -0.0058(4) 0.3774(3) -0.0481(3) 0.0523(14) Uani 1 1 d .
N1 N 0.8039(5) 0.3756(3) 0.0923(3) 0.0356(14) Uani 1 1 d .
N2 N 0.8837(5) 0.4573(3) 0.2168(3) 0.0430(15) Uani 1 1 d .
N3 N 0.6276(6) 0.9320(3) 0.2975(4) 0.0429(15) Uani 1 1 d .
N4 N 0.6949(5) 1.0647(3) 0.3644(3) 0.0321(14) Uani 1 1 d .
C1 C 0.2496(8) 0.1009(3) -0.0137(4) 0.0306(16) Uani 1 1 d .
C2 C 0.1260(6) 0.1459(4) -0.0275(4) 0.0298(16) Uani 1 1 d .
H2 H 0.0479 0.1137 -0.0263 0.036 Uiso 1 1 calc R
C3 C 0.1217(7) 0.2413(4) -0.0432(4) 0.0263(15) Uani 1 1 d .
C4 C 0.2414(7) 0.2863(3) -0.0432(3) 0.0273(16) Uani 1 1 d .
H4 H 0.2397 0.3496 -0.0512 0.033 Uiso 1 1 calc R
C5 C 0.3641(6) 0.2400(4) -0.0316(4) 0.0253(15) Uani 1 1 d .
C6 C 0.3660(7) 0.1459(4) -0.0164(4) 0.0335(18) Uani 1 1 d .
H6 H 0.4466 0.1134 -0.0081 0.040 Uiso 1 1 calc R
C7 C 0.4933(7) 0.2926(4) -0.0317(4) 0.0294(17) Uani 1 1 d .
C8 C -0.0115(7) 0.2932(4) -0.0537(4) 0.0299(17) Uani 1 1 d .
C9 C 0.8696(6) 0.4506(4) 0.1261(4) 0.0354(17) Uani 1 1 d .
H9 H 0.9021 0.4937 0.0913 0.043 Uiso 1 1 calc R
C10 C 0.8235(7) 0.3807(4) 0.2438(5) 0.050(2) Uani 1 1 d .
H10 H 0.8176 0.3656 0.3029 0.060 Uiso 1 1 calc R
C11 C 0.7754(7) 0.3329(4) 0.1654(5) 0.0446(19) Uani 1 1 d .
H11 H 0.7287 0.2776 0.1619 0.054 Uiso 1 1 calc R
C12 C 0.9415(7) 0.5352(4) 0.2757(4) 0.056(2) Uani 1 1 d .
H12A H 1.0182 0.5586 0.2557 0.067 Uiso 1 1 calc R
H12B H 0.9751 0.5133 0.3384 0.067 Uiso 1 1 calc R
C13 C 0.8437(8) 0.6141(4) 0.2756(4) 0.0363(18) Uani 1 1 d .
C14 C 0.8962(7) 0.7011(4) 0.3008(4) 0.052(2) Uani 1 1 d .
H14 H 0.9893 0.7104 0.3157 0.062 Uiso 1 1 calc R
C15 C 0.8102(9) 0.7744(4) 0.3039(5) 0.055(2) Uani 1 1 d .
H15 H 0.8470 0.8322 0.3205 0.066 Uiso 1 1 calc R
C16 C 0.6729(8) 0.7633(4) 0.2829(4) 0.0367(18) Uani 1 1 d .
C17 C 0.6214(7) 0.6763(4) 0.2568(4) 0.0458(19) Uani 1 1 d .
H17 H 0.5283 0.6669 0.2413 0.055 Uiso 1 1 calc R
C18 C 0.7064(8) 0.6039(4) 0.2537(4) 0.044(2) Uani 1 1 d .
H18 H 0.6694 0.5463 0.2361 0.053 Uiso 1 1 calc R
C19 C 0.5696(7) 0.8385(4) 0.2827(4) 0.056(2) Uani 1 1 d .
H19A H 0.5019 0.8371 0.2242 0.068 Uiso 1 1 calc R
H19B H 0.5243 0.8254 0.3307 0.068 Uiso 1 1 calc R
C20 C 0.6812(8) 0.9813(4) 0.2372(5) 0.058(2) Uani 1 1 d .
H20 H 0.6891 0.9625 0.1795 0.070 Uiso 1 1 calc R
C21 C 0.7202(7) 1.0627(4) 0.2789(4) 0.0464(19) Uani 1 1 d .
H21 H 0.7586 1.1106 0.2533 0.056 Uiso 1 1 calc R
C22 C 0.6364(7) 0.9849(4) 0.3725(4) 0.0345(17) Uani 1 1 d .
H22 H 0.6056 0.9677 0.4233 0.041 Uiso 1 1 calc R
I1 I 0.25661(6) -0.04356(2) 0.01110(3) 0.04639(17) Uani 1 1 d .

loop_
_atom_site_aniso_label
_atom_site_aniso_U_11
_atom_site_aniso_U_22
_atom_site_aniso_U_33
_atom_site_aniso_U_23
_atom_site_aniso_U_13
_atom_site_aniso_U_12
Co1 0.0282(6) 0.0263(4) 0.0474(6) 0.0011(4) 0.0159(5) 0.0007(4)
O1 0.037(4) 0.035(2) 0.070(3) -0.004(2) 0.022(3) -0.007(2)
O2 0.018(3) 0.038(2) 0.063(3) 0.006(2) 0.020(2) -0.002(2)
O3 0.026(3) 0.034(2) 0.060(3) -0.008(2) 0.022(2) -0.001(2)
O4 0.026(3) 0.039(3) 0.098(4) 0.007(2) 0.027(3) 0.006(2)
N1 0.034(4) 0.033(3) 0.041(4) 0.002(3) 0.012(3) -0.004(3)
N2 0.049(5) 0.037(3) 0.042(4) -0.002(3) 0.010(3) 0.005(3)
N3 0.044(5) 0.043(3) 0.045(4) -0.010(3) 0.018(3) -0.011(3)
N4 0.032(4) 0.027(3) 0.041(3) -0.002(2) 0.016(3) -0.002(2)
C1 0.024(5) 0.028(3) 0.040(4) 0.003(3) 0.009(3) 0.003(4)
C2 0.013(5) 0.036(4) 0.043(4) -0.001(3) 0.012(3) -0.008(3)
C3 0.023(5) 0.029(3) 0.032(4) 0.004(3) 0.016(3) 0.003(3)
C4 0.026(5) 0.026(3) 0.034(4) 0.003(3) 0.016(3) 0.003(3)
C5 0.015(4) 0.031(3) 0.035(4) 0.002(3) 0.016(3) 0.000(3)
C6 0.023(5) 0.033(4) 0.046(4) 0.001(3) 0.014(4) 0.006(3)
C7 0.025(5) 0.037(4) 0.028(4) 0.007(3) 0.011(3) 0.001(3)
C8 0.029(5) 0.022(3) 0.043(4) -0.001(3) 0.018(4) 0.000(3)
C9 0.030(5) 0.035(4) 0.043(4) 0.003(3) 0.012(3) -0.004(3)
C10 0.058(7) 0.052(4) 0.046(5) 0.003(4) 0.027(4) 0.008(4)
C11 0.046(6) 0.038(4) 0.055(5) 0.001(4) 0.021(4) -0.004(3)
C12 0.044(6) 0.059(4) 0.056(5) -0.018(4) -0.003(4) 0.005(4)
C13 0.030(5) 0.040(4) 0.039(4) -0.007(3) 0.009(4) -0.003(4)
C14 0.028(5) 0.058(5) 0.068(5) -0.014(4) 0.010(4) -0.012(4)
C15 0.053(7) 0.037(4) 0.072(6) -0.018(4) 0.011(5) -0.014(4)
C16 0.036(6) 0.037(4) 0.038(4) -0.005(3) 0.012(4) -0.005(4)
C17 0.034(5) 0.044(4) 0.058(5) -0.004(4) 0.011(4) -0.008(4)
C18 0.036(6) 0.032(4) 0.061(5) -0.005(3) 0.005(4) -0.003(4)
C19 0.059(6) 0.041(4) 0.072(5) -0.024(4) 0.022(4) -0.014(4)
C20 0.082(7) 0.056(5) 0.046(5) -0.012(4) 0.036(5) -0.004(4)
C21 0.050(6) 0.040(4) 0.060(5) 0.002(4) 0.033(4) 0.005(4)
C22 0.034(5) 0.036(4) 0.036(4) -0.006(3) 0.014(3) -0.001(3)
I1 0.0470(3) 0.0296(2) 0.0671(3) 0.0093(2) 0.0230(3) 0.0038(3)

loop_
_atom_type_symbol
_atom_type_description
_atom_type_scat_dispersion_real
_atom_type_scat_dispersion_imag
_atom_type_scat_source
C C 0.0033 0.0016 'International Tables Vol C Tables 4.2.6.8 and 6.1.1.4'
H H 0.0000 0.0000 'International Tables Vol C Tables 4.2.6.8 and 6.1.1.4'
Co Co 0.3494 0.9721 'International Tables Vol C Tables 4.2.6.8 and 6.1.1.4'
I I -0.4742 1.8119 'International Tables Vol C Tables 4.2.6.8 and 6.1.1.4'
N N 0.0061 0.0033 'International Tables Vol C Tables 4.2.6.8 and 6.1.1.4'
O O 0.0106 0.0060 'International Tables Vol C Tables 4.2.6.8 and 6.1.1.4'

loop_
_geom_angle_atom_site_label_1
_geom_angle_atom_site_label_2
_geom_angle_atom_site_label_3
_geom_angle
_geom_angle_site_symmetry_1
_geom_angle_site_symmetry_3
O3 Co1 O2 99.90(18) 1_655 .
O3 Co1 N4 113.85(19) 1_655 4_575
O2 Co1 N4 113.08(18) . 4_575
O3 Co1 N1 106.94(19) 1_655 .
O2 Co1 N1 106.30(19) . .
N4 Co1 N1 115.37(19) 4_575 .
C7 O2 Co1 105.9(4) . .
C8 O3 Co1 106.5(4) . 1_455
C9 N1 C11 105.2(5) . .
C9 N1 Co1 129.0(5) . .
C11 N1 Co1 125.6(4) . .
C9 N2 C10 107.4(5) . .
C9 N2 C12 126.3(6) . .
C10 N2 C12 126.0(6) . .
C22 N3 C20 107.5(5) . .
C22 N3 C19 126.1(6) . .
C20 N3 C19 126.5(5) . .
C22 N4 C21 105.4(5) . .
C22 N4 Co1 127.5(4) . 4_576
C21 N4 Co1 127.1(4) . 4_576
C6 C1 C2 122.2(5) . .
C6 C1 I1 119.1(5) . .
C2 C1 I1 118.6(5) . .
C1 C2 C3 118.6(6) . .
C1 C2 H2 120.7 . .
C3 C2 H2 120.7 . .
C4 C3 C2 118.4(6) . .
C4 C3 C8 121.9(5) . .
C2 C3 C8 119.6(6) . .
C3 C4 C5 122.5(5) . .
C3 C4 H4 118.8 . .
C5 C4 H4 118.8 . .
C6 C5 C4 118.1(6) . .
C6 C5 C7 121.3(6) . .
C4 C5 C7 120.5(5) . .
C1 C6 C5 120.1(6) . .
C1 C6 H6 119.9 . .
C5 C6 H6 119.9 . .
O1 C7 O2 124.8(6) . .
O1 C7 C5 119.3(6) . .
O2 C7 C5 115.9(5) . .
O4 C8 O3 124.5(6) . .
O4 C8 C3 117.4(6) . .
O3 C8 C3 118.0(5) . .
N1 C9 N2 111.4(6) . .
N1 C9 H9 124.3 . .
N2 C9 H9 124.3 . .
C11 C10 N2 104.5(6) . .
C11 C10 H10 127.7 . .
N2 C10 H10 127.7 . .
C10 C11 N1 111.3(6) . .
C10 C11 H11 124.3 . .
N1 C11 H11 124.3 . .
N2 C12 C13 114.9(5) . .
N2 C12 H12A 108.6 . .
C13 C12 H12A 108.6 . .
N2 C12 H12B 108.6 . .
C13 C12 H12B 108.6 . .
H12A C12 H12B 107.5 . .
C18 C13 C14 117.7(6) . .
C18 C13 C12 123.6(6) . .
C14 C13 C12 118.7(7) . .
C13 C14 C15 120.4(7) . .
C13 C14 H14 119.8 . .
C15 C14 H14 119.8 . .
C16 C15 C14 121.5(6) . .
C16 C15 H15 119.2 . .
C14 C15 H15 119.2 . .
C15 C16 C17 117.7(6) . .
C15 C16 C19 125.9(6) . .
C17 C16 C19 116.4(6) . .
C18 C17 C16 120.8(7) . .
C18 C17 H17 119.6 . .
C16 C17 H17 119.6 . .
C13 C18 C17 122.0(6) . .
C13 C18 H18 119.0 . .
C17 C18 H18 119.0 . .
N3 C19 C16 114.3(6) . .
N3 C19 H19A 108.7 . .
C16 C19 H19A 108.7 . .
N3 C19 H19B 108.7 . .
C16 C19 H19B 108.7 . .
H19A C19 H19B 107.6 . .
C21 C20 N3 105.8(6) . .
C21 C20 H20 127.1 . .
N3 C20 H20 127.1 . .
C20 C21 N4 110.3(6) . .
C20 C21 H21 124.8 . .
N4 C21 H21 124.8 . .
N4 C22 N3 111.0(5) . .
N4 C22 H22 124.5 . .
N3 C22 H22 124.5 . .

loop_
_geom_bond_atom_site_label_1
_geom_bond_atom_site_label_2
_geom_bond_distance
_geom_bond_site_symmetry_2
Co1 O3 1.992(4) 1_655
Co1 O2 2.009(4) .
Co1 N4 2.023(5) 4_575
Co1 N1 2.032(5) .
O1 C7 1.232(6) .
O2 C7 1.265(7) .
O3 C8 1.255(7) .
O3 Co1 1.992(4) 1_455
O4 C8 1.230(6) .
N1 C9 1.314(7) .
N1 C11 1.357(7) .
N2 C9 1.335(6) .
N2 C10 1.384(8) .
N2 C12 1.465(7) .
N3 C22 1.348(6) .
N3 C20 1.374(8) .
N3 C19 1.478(7) .
N4 C22 1.326(7) .
N4 C21 1.373(7) .
N4 Co1 2.023(5) 4_576
C1 C6 1.368(8) .
C1 C2 1.390(8) .
C1 I1 2.133(5) .
C2 C3 1.408(7) .
C2 H2 0.9300 .
C3 C4 1.387(8) .
C3 C8 1.529(8) .
C4 C5 1.395(8) .
C4 H4 0.9300 .
C5 C6 1.389(7) .
C5 C7 1.526(8) .
C6 H6 0.9300 .
C9 H9 0.9300 .
C10 C11 1.347(8) .
C10 H10 0.9300 .
C11 H11 0.9300 .
C12 C13 1.522(8) .
C12 H12A 0.9700 .
C12 H12B 0.9700 .
C13 C18 1.364(8) .
C13 C14 1.391(8) .
C14 C15 1.390(9) .
C14 H14 0.9300 .
C15 C16 1.367(9) .
C15 H15 0.9300 .
C16 C17 1.389(8) .
C16 C19 1.520(8) .
C17 C18 1.374(8) .
C17 H17 0.9300 .
C18 H18 0.9300 .
C19 H19A 0.9700 .
C19 H19B 0.9700 .
C20 C21 1.353(8) .
C20 H20 0.9300 .
C21 H21 0.9300 .
C22 H22 0.9300 .

loop_
_geom_torsion_atom_site_label_1
_geom_torsion_atom_site_label_2
_geom_torsion_atom_site_label_3
_geom_torsion_atom_site_label_4
_geom_torsion
_geom_torsion_site_symmetry_1
O3 Co1 O2 C7 177.9(4) 1_655
N4 Co1 O2 C7 -60.7(4) 4_575
N1 Co1 O2 C7 66.8(4) .
O3 Co1 N1 C9 96.7(6) 1_655
O2 Co1 N1 C9 -157.3(5) .
N4 Co1 N1 C9 -31.0(6) 4_575
O3 Co1 N1 C11 -88.6(5) 1_655
O2 Co1 N1 C11 17.5(5) .
N4 Co1 N1 C11 143.7(5) 4_575
C6 C1 C2 C3 -1.1(9) .
I1 C1 C2 C3 179.5(4) .
C1 C2 C3 C4 -0.7(8) .
C1 C2 C3 C8 -176.9(5) .
C2 C3 C4 C5 2.4(8) .
C8 C3 C4 C5 178.5(5) .
C3 C4 C5 C6 -2.2(8) .
C3 C4 C5 C7 -179.8(5) .
C2 C1 C6 C5 1.3(9) .
I1 C1 C6 C5 -179.4(4) .
C4 C5 C6 C1 0.4(8) .
C7 C5 C6 C1 177.9(5) .
Co1 O2 C7 O1 1.6(7) .
Co1 O2 C7 C5 -179.2(4) .
C6 C5 C7 O1 -158.8(6) .
C4 C5 C7 O1 18.7(8) .
C6 C5 C7 O2 22.0(8) .
C4 C5 C7 O2 -160.5(5) .
Co1 O3 C8 O4 -10.1(8) 1_455
Co1 O3 C8 C3 165.6(4) 1_455
C4 C3 C8 O4 -10.8(9) .
C2 C3 C8 O4 165.3(6) .
C4 C3 C8 O3 173.2(5) .
C2 C3 C8 O3 -10.7(8) .
C11 N1 C9 N2 0.0(7) .
Co1 N1 C9 N2 175.5(4) .
C10 N2 C9 N1 0.4(7) .
C12 N2 C9 N1 -174.7(6) .
C9 N2 C10 C11 -0.5(7) .
C12 N2 C10 C11 174.5(6) .
N2 C10 C11 N1 0.5(8) .
C9 N1 C11 C10 -0.3(8) .
Co1 N1 C11 C10 -176.1(4) .
C9 N2 C12 C13 82.6(8) .
C10 N2 C12 C13 -91.6(8) .
N2 C12 C13 C18 23.8(10) .
N2 C12 C13 C14 -157.5(6) .
C18 C13 C14 C15 0.5(10) .
C12 C13 C14 C15 -178.3(6) .
C13 C14 C15 C16 0.3(11) .
C14 C15 C16 C17 -1.0(10) .
C14 C15 C16 C19 -179.1(6) .
C15 C16 C17 C18 0.9(10) .
C19 C16 C17 C18 179.2(6) .
C14 C13 C18 C17 -0.5(10) .
C12 C13 C18 C17 178.2(6) .
C16 C17 C18 C13 -0.2(10) .
C22 N3 C19 C16 -111.5(7) .
C20 N3 C19 C16 69.1(9) .
C15 C16 C19 N3 6.7(10) .
C17 C16 C19 N3 -171.4(5) .
C22 N3 C20 C21 -0.2(8) .
C19 N3 C20 C21 179.4(6) .
N3 C20 C21 N4 1.3(8) .
C22 N4 C21 C20 -2.0(8) .
Co1 N4 C21 C20 176.5(4) 4_576
C21 N4 C22 N3 1.9(7) .
Co1 N4 C22 N3 -176.5(4) 4_576
C20 N3 C22 N4 -1.1(8) .
C19 N3 C22 N4 179.4(6) .
